data_1558067
loop_
_publ_author_name
'Zhang, Wen-Ying'
'Banerjee, Samya'
'Hughes, George M.'
'Bridgewater, Hannah E.'
'Song, Ji-Inn'
'Breeze, Ben G.'
'Clarkson, Guy J.'
'Coverdale, James P. C.'
'Sanchez-Cano, Carlos'
'Ponte, Fortuna'
'Sicilia, Emilia'
'Sadler, Peter J.'

_publ_section_title
;
 Ligand-centred redox activation of inert organoiridium anticancer
 catalysts
;
_journal_issue 21
_journal_name_full 'Chemical Science'
_journal_page_first 5466
_journal_page_last 5480
_journal_paper_doi 10.1039/D0SC00897D
_journal_volume 11
_journal_year 2020
_chemical_formula_moiety 'C22 H23 F3 I Ir N3 O, F6 P, C H4 O'
_chemical_formula_sum 'C23 H27 F9 I Ir N3 O2 P'
_chemical_formula_weight 898.54
_space_group_crystal_system monoclinic
_space_group_IT_number 14
_space_group_name_Hall '-P 2yn'
_space_group_name_H-M_alt 'P 1 21/n 1'
_atom_sites_solution_hydrogens geom
_audit_creation_date 2018-06-04
_audit_creation_method
;
Olex2 1.2
(compiled Apr  3 2018 11:26:26 for OlexSys, GUI svn.r5486)
;
_audit_update_record
;
2018-08-08 deposited with the CCDC.	2020-04-21 downloaded from the CCDC.
;
_cell_angle_alpha 90
_cell_angle_beta 105.2450(10)
_cell_angle_gamma 90
_cell_formula_units_Z 4
_cell_length_a 9.85870(10)
_cell_length_b 20.2807(2)
_cell_length_c 15.0835(2)
_cell_measurement_reflns_used 11692
_cell_measurement_temperature 296(2)
_cell_measurement_theta_max 77.6370
_cell_measurement_theta_min 4.6180
_cell_volume 2909.69(6)
_computing_cell_refinement 'CrysAlisPro 1.171.39.46 (Rigaku OD, 2018)'
_computing_data_collection 'CrysAlisPro 1.171.39.46 (Rigaku OD, 2018)'
_computing_data_reduction 'CrysAlisPro 1.171.39.46 (Rigaku OD, 2018)'
_computing_molecular_graphics 'Olex2 (Dolomanov et al., 2009)'
_computing_publication_material 'Olex2 (Dolomanov et al., 2009)'
_computing_structure_refinement 'ShelXL (Sheldrick, 2015)'
_computing_structure_solution 'SHELXT 2018/2 (Sheldrick, 2018)'
_diffrn_ambient_temperature 296(2)
_diffrn_detector 'CCD plate'
_diffrn_detector_area_resol_mean 5.1417
_diffrn_detector_type Ruby
_diffrn_measured_fraction_theta_full 0.996
_diffrn_measured_fraction_theta_max 0.968
_diffrn_measurement_details
'List of Runs (angles in degrees, time in seconds): # Type Start End Width t~exp~ \w \q \k \f Frames -------------------------------------------------------------------------- 1 \w -116.00 -17.00 1.00 10.00 -- -41.71 -38.00 60.00 99 2 \w -130.00 46.00 1.00 10.00 -- -41.71 0.00-120.00 176 3 \w 18.00 98.00 1.00 10.00 -- 41.71-125.00 90.00 80 4 \w 18.00 98.00 1.00 10.00 -- 41.71-125.00 -60.00 80 5 \w 88.00 178.00 1.00 50.00 -- 114.00 45.00 -90.00 90 6 \w 57.00 151.00 1.00 50.00 -- 114.00 178.00-180.00 94 7 \w 38.00 91.00 1.00 50.00 -- 114.00 -30.00 -90.00 53 8 \w 100.00 178.00 1.00 50.00 -- 114.00 111.00 0.00 78 9 \w 38.00 91.00 1.00 50.00 -- 114.00 -30.00 90.00 53 10 \w 38.00 91.00 1.00 50.00 -- 114.00 -30.00 120.00 53 11 \w 100.00 178.00 1.00 50.00 -- 114.00 111.00-120.00 78 12 \w 41.00 99.00 1.00 50.00 -- 114.00 -45.00 -30.00 58 13 \w 38.00 88.00 1.00 50.00 -- 114.00-111.00 -30.00 50'
_diffrn_measurement_device 'four-circle diffractometer'
_diffrn_measurement_device_type 'Xcalibur, Ruby, Gemini'
_diffrn_measurement_method '\w scans'
_diffrn_orient_matrix_type 'CrysAlisPro convention (1999,Acta A55,543-557)'
_diffrn_orient_matrix_UB_11 -0.1270385000
_diffrn_orient_matrix_UB_12 0.0024116000
_diffrn_orient_matrix_UB_13 0.0414414000
_diffrn_orient_matrix_UB_21 0.0605839000
_diffrn_orient_matrix_UB_22 -0.0586786000
_diffrn_orient_matrix_UB_23 0.0628612000
_diffrn_orient_matrix_UB_31 0.0801148000
_diffrn_orient_matrix_UB_32 0.0481656000
_diffrn_orient_matrix_UB_33 0.0744439000
_diffrn_radiation_monochromator graphite
_diffrn_radiation_probe x-ray
_diffrn_radiation_type CuK\a
_diffrn_radiation_wavelength 1.54184
_diffrn_reflns_av_R_equivalents 0.0469
_diffrn_reflns_av_unetI/netI 0.0438
_diffrn_reflns_Laue_measured_fraction_full 0.996
_diffrn_reflns_Laue_measured_fraction_max 0.968
_diffrn_reflns_limit_h_max 12
_diffrn_reflns_limit_h_min -10
_diffrn_reflns_limit_k_max 25
_diffrn_reflns_limit_k_min -24
_diffrn_reflns_limit_l_max 19
_diffrn_reflns_limit_l_min -18
_diffrn_reflns_number 16591
_diffrn_reflns_point_group_measured_fraction_full 0.996
_diffrn_reflns_point_group_measured_fraction_max 0.968
_diffrn_reflns_theta_full 67.684
_diffrn_reflns_theta_max 77.991
_diffrn_reflns_theta_min 3.738
_diffrn_source 'fine-focus sealed X-ray tube'
_diffrn_source_type 'Enhance (Cu) X-ray Source'
_exptl_absorpt_coefficient_mu 18.514
_exptl_absorpt_correction_T_max 1.00000
_exptl_absorpt_correction_T_min 0.12127
_exptl_absorpt_correction_type multi-scan
_exptl_absorpt_process_details
'CrysAlisPro 1.171.39.46 (Rigaku Oxford Diffraction, 2018) Empirical absorption correction using spherical harmonics, implemented in SCALE3 ABSPACK scaling algorithm.'
_exptl_crystal_colour 'metallic dark purple'
_exptl_crystal_density_diffrn 2.051
_exptl_crystal_description block
_exptl_crystal_F_000 1712
_exptl_crystal_size_max 0.24
_exptl_crystal_size_mid 0.2
_exptl_crystal_size_min 0.08
_refine_diff_density_max 1.915
_refine_diff_density_min -1.713
_refine_diff_density_rms 0.185
_refine_ls_extinction_method none
_refine_ls_goodness_of_fit_ref 1.052
_refine_ls_hydrogen_treatment constr
_refine_ls_matrix_type full
_refine_ls_number_parameters 390
_refine_ls_number_reflns 6029
_refine_ls_number_restraints 112
_refine_ls_restrained_S_all 1.057
_refine_ls_R_factor_all 0.0526
_refine_ls_R_factor_gt 0.0507
_refine_ls_shift/su_max 0.001
_refine_ls_shift/su_mean 0.000
_refine_ls_structure_factor_coef Fsqd
_refine_ls_weighting_details 'w=1/[\s^2^(Fo^2^)+(0.1029P)^2^+1.4618P] where P=(Fo^2^+2Fc^2^)/3'
_refine_ls_weighting_scheme calc
_refine_ls_wR_factor_gt 0.1375
_refine_ls_wR_factor_ref 0.1404
_reflns_Friedel_coverage 0.000
_reflns_number_gt 5698
_reflns_number_total 6029
_reflns_threshold_expression 'I > 2\s(I)'
_cod_data_source_file d0sc00897d2.cif
_cod_data_source_block wz10
_cod_depositor_comments
;Adding full bibliography for 1558064--1558071.cif.

 Adding full bibliography for 1558064--1558071.cif.
;
_cod_database_code 1558067
_shelx_shelxl_version_number 2018/3
_chemical_oxdiff_formula 'C20 H20 N2 O2 Ir'
_shelx_space_group_comment
;
The symmetry employed for this shelxl refinement is uniquely defined
by the following loop, which should always be used as a source of
symmetry information in preference to the above space-group names.
They are only intended as comments.
;
_shelx_estimated_absorpt_t_max 0.319
_shelx_estimated_absorpt_t_min 0.095
_reflns_odcompleteness_completeness 99.39
_reflns_odcompleteness_iscentric 1
_reflns_odcompleteness_theta 69.95
_olex2_refinement_description
;
The OH hydrogens were placed at calculated positions.
The PF6 was modeled over two positions related by a rotation about P10. The occupancy of the two components 
was linked to a free variable which refined to 73:27. The minor component was refined isotropically.
The Cp* was modeled as disordered over two positions related by a rotation about the bond to Ir1. 
The occupancy of the two components was originally linked to a free variable but fixed at 70:30 for the refinement. 
Both Cp* rings were refined with geometric restraints (AFIX 105) to give them idealized bond lengths and angles and 
a RIGU restraint was used to give reasonable thermal parameters for the methyl group of the major component.

1. Fixed Uiso
 At 1.2 times of:
  All C(H) groups
 At 1.5 times of:
  All C(H,H,H) groups, All O(H) groups
2. Restrained distances
 P10-F11 = P10-F12 = P10-F13 = P10-F14 = P10-F15 = P10-F16
 1.6 with sigma of 0.02
 P10-F11A = P10-F12A = P10-F13A = P10-F14A = P10-F0AA = P10-F16A
 1.6 with sigma of 0.02
 H14-H21E
 -1.9 with sigma of 0.02
 F11-F13 = F11-F14 = F11-F15 = F11-F16
 2.26 with sigma of 0.04
 F12-F13 = F12-F14 = F12-F15 = F12-F16
 2.26 with sigma of 0.04
 F13-F15 = F13-F16 = F14-F15 = F14-F16
 2.26 with sigma of 0.04
 F11A-F13A = F11A-F14A = F11A-F0AA = F11A-F16A
 2.26 with sigma of 0.04
 F12A-F13A = F12A-F14A = F12A-F0AA = F12A-F16A
 2.26 with sigma of 0.04
 F13A-F0AA = F13A-F16A = F14A-F0AA = F14A-F16A
 2.26 with sigma of 0.04
3. Rigid body (RIGU) restrains
 C23, C24, C25, C21, C22, C20, C16, C17, C18, C19
 with sigma for 1-2 distances of 0.002 and sigma for 1-3 distances of 0.002
4. Others
 Sof(F13A)=Sof(F16A)=Sof(F12A)=Sof(F14A)=Sof(F0AA)=Sof(F11A)=1-FVAR(1)
 Sof(F14)=Sof(F13)=Sof(F15)=Sof(F11)=Sof(F16)=Sof(F12)=FVAR(1)
 Fixed Sof: C20(0.7) C16(0.7) C17(0.7) C18(0.7) C19(0.7) C25(0.7) H25A(0.7)
 H25B(0.7) H25C(0.7) C21(0.7) H21A(0.7) H21B(0.7) H21C(0.7) C22(0.7) H22A(0.7)
 H22B(0.7) H22C(0.7) C23(0.7) H23A(0.7) H23B(0.7) H23C(0.7) C24(0.7) H24A(0.7)
 H24B(0.7) H24C(0.7) C16A(0.3) C17A(0.3) C18A(0.3) C19A(0.3) C20A(0.3)
 C21A(0.3) H21D(0.3) H21E(0.3) H21F(0.3) C22A(0.3) H22D(0.3) H22E(0.3)
 H22F(0.3) C23A(0.3) H23D(0.3) H23E(0.3) H23F(0.3) C24A(0.3) H24D(0.3)
 H24E(0.3) H24F(0.3) C25A(0.3) H25D(0.3) H25E(0.3) H25F(0.3)
5.a Me refined with riding coordinates:
 C21A(H21D,H21E,H21F)
5.b Aromatic/amide H refined with riding coordinates:
 C4(H4), C5(H5), C2(H2), C13(H13), C10(H10), C11(H11), C14(H14)
5.c Cp* refined as free rotating group:
 C20(C16,C17,C18,C19,C25,C21,C22,C23,C24), C16A(C17A,C18A,C19A,C20A,C21A,C22A,
 C23A,C24A,C25A)
5.d Idealised Me refined as rotating group:
 C25(H25A,H25B,H25C), C21(H21A,H21B,H21C), C22(H22A,H22B,H22C), C23(H23A,H23B,
 H23C), C24(H24A,H24B,H24C), C27(H27A,H27B,H27C), C22A(H22D,H22E,H22F),
 C23A(H23D,H23E,H23F), C24A(H24D,H24E,H24F), C25A(H25D,H25E,H25F)
5.e Idealised tetrahedral OH refined as rotating group:
 O12(H12), O26(H26)
;
_olex2_submission_special_instructions 'No special instructions were received'
_oxdiff_exptl_absorpt_empirical_details
'Empirical correction (ABSPACK) includes: - Absorption correction using spherical harmonics - Frame scaling'
_oxdiff_exptl_absorpt_empirical_full_max 6.020
_oxdiff_exptl_absorpt_empirical_full_min 0.516

loop_
_space_group_symop_operation_xyz
'x, y, z'
'-x+1/2, y+1/2, -z+1/2'
'-x, -y, -z'
'x-1/2, -y-1/2, z-1/2'

loop_
_atom_site_label
_atom_site_type_symbol
_atom_site_fract_x
_atom_site_fract_y
_atom_site_fract_z
_atom_site_U_iso_or_equiv
_atom_site_adp_type
_atom_site_occupancy
_atom_site_site_symmetry_order
_atom_site_calc_flag
_atom_site_refinement_flags_posn
_atom_site_refinement_flags_adp
_atom_site_refinement_flags_occupancy
_atom_site_disorder_assembly
_atom_site_disorder_group
Ir1 Ir 0.04844(2) 0.67735(2) 0.25476(2) 0.04543(12) Uani 1 1 d . . . . .
I1 I -0.09016(5) 0.71678(3) 0.37626(3) 0.07461(16) Uani 1 1 d . . . . .
P10 P 0.51735(19) 0.53436(10) 0.27602(13) 0.0692(4) Uani 1 1 d D . . . .
F15C F -0.1323(6) 0.4209(3) 0.3075(4) 0.0966(16) Uani 1 1 d . . . . .
F15B F -0.0474(8) 0.4058(3) 0.4507(4) 0.109(2) Uani 1 1 d . . . . .
N8 N 0.2330(5) 0.6965(2) 0.3492(3) 0.0475(9) Uani 1 1 d . . . . .
O12 O 0.5351(6) 0.9282(2) 0.3636(4) 0.0698(11) Uani 1 1 d . . . . .
H12 H 0.617182 0.920591 0.364532 0.105 Uiso 1 1 calc GR . . . .
N1 N 0.0963(4) 0.5916(2) 0.3325(3) 0.0441(8) Uani 1 1 d . . . . .
N7 N 0.2949(5) 0.6528(2) 0.4072(3) 0.0508(9) Uani 1 1 d . . . . .
F15A F 0.0570(6) 0.3685(2) 0.3564(4) 0.0924(15) Uani 1 1 d . . . . .
C4 C 0.1969(7) 0.4852(3) 0.4483(4) 0.0579(13) Uani 1 1 d . . . . .
H4 H 0.229313 0.449135 0.485974 0.069 Uiso 1 1 calc R . . . .
C5 C 0.2734(7) 0.5422(3) 0.4573(4) 0.0585(13) Uani 1 1 d . . . . .
H5 H 0.358698 0.546036 0.501620 0.070 Uiso 1 1 calc R . . . .
C6 C 0.2198(5) 0.5948(3) 0.3978(3) 0.0469(10) Uani 1 1 d . . . . .
C3 C 0.0695(6) 0.4825(3) 0.3816(3) 0.0491(10) Uani 1 1 d . . . . .
C9 C 0.3136(5) 0.7559(3) 0.3553(3) 0.0457(10) Uani 1 1 d . . . . .
C2 C 0.0213(5) 0.5357(3) 0.3263(3) 0.0473(10) Uani 1 1 d . . . . .
H2 H -0.065581 0.532962 0.283266 0.057 Uiso 1 1 calc R . . . .
C15 C -0.0149(7) 0.4194(3) 0.3740(4) 0.0589(13) Uani 1 1 d . . . . .
C12 C 0.4656(7) 0.8708(3) 0.3622(4) 0.0539(12) Uani 1 1 d . . . . .
C13 C 0.3213(7) 0.8735(3) 0.3506(4) 0.0574(13) Uani 1 1 d . . . . .
H13 H 0.276155 0.914128 0.345724 0.069 Uiso 1 1 calc R . . . .
F14 F 0.6766(9) 0.5477(9) 0.2812(10) 0.156(5) Uani 0.729(15) 1 d D . P A 1
O26 O 0.8094(6) 0.9188(5) 0.3790(6) 0.108(2) Uani 1 1 d . . . . .
H26 H 0.842440 0.933646 0.338584 0.161 Uiso 1 1 calc GR . . . .
C10 C 0.4585(6) 0.7524(3) 0.3681(4) 0.0555(12) Uani 1 1 d . . . . .
H10 H 0.503901 0.711795 0.374718 0.067 Uiso 1 1 calc R . . . .
C11 C 0.5340(7) 0.8104(3) 0.3709(5) 0.0592(13) Uani 1 1 d . . . . .
H11 H 0.630660 0.808745 0.378613 0.071 Uiso 1 1 calc R . . . .
C20 C 0.1161(5) 0.7024(2) 0.1273(3) 0.0500(14) Uani 0.7 1 d . U P B 1
C16 C 0.0526(5) 0.63908(18) 0.1187(3) 0.0425(15) Uani 0.7 1 d G U P B 1
C17 C -0.0889(5) 0.6469(2) 0.1224(4) 0.058(2) Uani 0.7 1 d G U P B 1
C18 C -0.1129(5) 0.7151(3) 0.1332(4) 0.071(2) Uani 0.7 1 d G U P B 1
C19 C 0.0138(6) 0.74944(18) 0.1362(3) 0.0647(18) Uani 0.7 1 d G U P B 1
C25 C 0.2660(6) 0.7172(3) 0.1269(4) 0.071(2) Uani 0.7 1 d G U P B 1
H25A H 0.325586 0.713812 0.188265 0.106 Uiso 0.7 1 calc GR . P B 1
H25B H 0.271553 0.761057 0.104107 0.106 Uiso 0.7 1 calc GR . P B 1
H25C H 0.296175 0.686144 0.087951 0.106 Uiso 0.7 1 calc GR . P B 1
C21 C 0.1232(7) 0.5747(2) 0.1077(5) 0.062(2) Uani 0.7 1 d G U P B 1
H21A H 0.222450 0.581728 0.117965 0.093 Uiso 0.7 1 calc GR . P B 1
H21B H 0.085006 0.558094 0.046593 0.093 Uiso 0.7 1 calc GR . P B 1
H21C H 0.107109 0.543294 0.151445 0.093 Uiso 0.7 1 calc GR . P B 1
C22 C -0.1952(6) 0.5924(3) 0.1160(6) 0.112(6) Uani 0.7 1 d G U P B 1
H22A H -0.155353 0.558110 0.158884 0.169 Uiso 0.7 1 calc GR . P B 1
H22B H -0.220068 0.574683 0.054810 0.169 Uiso 0.7 1 calc GR . P B 1
H22C H -0.277686 0.609596 0.130220 0.169 Uiso 0.7 1 calc GR . P B 1
C23 C -0.2492(6) 0.7458(4) 0.1403(6) 0.125(6) Uani 0.7 1 d G U P B 1
H23A H -0.302285 0.713969 0.164322 0.187 Uiso 0.7 1 calc GR . P B 1
H23B H -0.302622 0.759729 0.080499 0.187 Uiso 0.7 1 calc GR . P B 1
H23C H -0.229309 0.783220 0.180661 0.187 Uiso 0.7 1 calc GR . P B 1
C24 C 0.0358(9) 0.82296(18) 0.1470(5) 0.113(6) Uani 0.7 1 d G U P B 1
H24A H -0.038049 0.841958 0.169376 0.170 Uiso 0.7 1 calc GR . P B 1
H24B H 0.034717 0.842082 0.088627 0.170 Uiso 0.7 1 calc GR . P B 1
H24C H 0.124858 0.831602 0.189981 0.170 Uiso 0.7 1 calc GR . P B 1
C14 C 0.2449(7) 0.8163(3) 0.3464(5) 0.0569(13) Uani 1 1 d . . . . .
H14 H 0.147988 0.818068 0.337714 0.068 Uiso 1 1 calc DR . . . .
F13 F 0.3580(8) 0.5140(7) 0.2686(8) 0.129(4) Uani 0.729(15) 1 d D . P A 1
F15 F 0.4860(15) 0.5239(9) 0.1701(6) 0.162(6) Uani 0.729(15) 1 d D . P A 1
C27 C 0.9178(11) 0.9092(6) 0.4597(7) 0.101(3) Uani 1 1 d . . . . .
H27A H 1.006086 0.905585 0.444319 0.152 Uiso 1 1 calc GR . . . .
H27B H 0.900466 0.869500 0.489505 0.152 Uiso 1 1 calc GR . . . .
H27C H 0.921027 0.946009 0.500203 0.152 Uiso 1 1 calc GR . . . .
F11 F 0.465(2) 0.6053(5) 0.2611(10) 0.195(9) Uani 0.729(15) 1 d D . P A 1
F16 F 0.5428(12) 0.5458(10) 0.3825(6) 0.167(7) Uani 0.729(15) 1 d D . P A 1
F12 F 0.5659(16) 0.4612(6) 0.2950(15) 0.220(10) Uani 0.729(15) 1 d D . P A 1
F13A F 0.495(3) 0.4802(11) 0.3450(16) 0.113(8) Uiso 0.271(15) 1 d D . P A 2
F16A F 0.672(2) 0.5098(16) 0.284(2) 0.141(14) Uiso 0.271(15) 1 d D . P A 2
F12A F 0.458(4) 0.4857(15) 0.1932(19) 0.18(2) Uiso 0.271(15) 1 d D . P A 2
F14A F 0.528(3) 0.5906(13) 0.2044(18) 0.136(11) Uiso 0.271(15) 1 d D . P A 2
F0AA F 0.3644(15) 0.5621(10) 0.2706(12) 0.078(5) Uiso 0.271(15) 1 d D . P A 2
F11A F 0.571(3) 0.5844(12) 0.3584(16) 0.119(9) Uiso 0.271(15) 1 d D . P A 2
C16A C -0.0419(12) 0.7507(5) 0.1480(7) 0.070(6) Uiso 0.3 1 d . . P B 2
C17A C 0.0750(11) 0.7160(6) 0.1328(9) 0.054(5) Uiso 0.3 1 d G . P B 2
C18A C 0.0345(11) 0.6492(5) 0.1139(9) 0.075(8) Uiso 0.3 1 d G . P B 2
C19A C -0.1074(10) 0.6426(5) 0.1174(8) 0.061(6) Uiso 0.3 1 d G . P B 2
C20A C -0.1546(11) 0.7054(5) 0.1384(8) 0.051(4) Uiso 0.3 1 d G . P B 2
C21A C -0.0457(17) 0.8231(5) 0.1704(11) 0.109(12) Uiso 0.3 1 d G . P B 2
H21D H -0.136988 0.834310 0.177320 0.163 Uiso 0.3 1 calc R . P B 2
H21E H 0.024202 0.832386 0.226544 0.163 Uiso 0.3 1 calc DR . P B 2
H21F H -0.026821 0.848737 0.121425 0.163 Uiso 0.3 1 calc R . P B 2
C22A C 0.2173(13) 0.7450(8) 0.1362(14) 0.097(10) Uiso 0.3 1 d G . P B 2
H22D H 0.206416 0.790212 0.116981 0.145 Uiso 0.3 1 calc GR . P B 2
H22E H 0.259621 0.720598 0.095873 0.145 Uiso 0.3 1 calc GR . P B 2
H22F H 0.276266 0.742484 0.197860 0.145 Uiso 0.3 1 calc GR . P B 2
C23A C 0.1263(14) 0.5947(7) 0.0936(14) 0.058(5) Uiso 0.3 1 d G . P B 2
H23D H 0.217894 0.597377 0.135781 0.087 Uiso 0.3 1 calc GR . P B 2
H23E H 0.134392 0.599221 0.031857 0.087 Uiso 0.3 1 calc GR . P B 2
H23F H 0.084848 0.552733 0.100277 0.087 Uiso 0.3 1 calc GR . P B 2
C24A C -0.1930(13) 0.5800(5) 0.1015(12) 0.036(3) Uiso 0.3 1 d G . P B 2
H24D H -0.131002 0.542595 0.111880 0.054 Uiso 0.3 1 calc GR . P B 2
H24E H -0.250619 0.579084 0.039312 0.054 Uiso 0.3 1 calc GR . P B 2
H24F H -0.251759 0.578324 0.143042 0.054 Uiso 0.3 1 calc GR . P B 2
C25A C -0.2993(13) 0.7212(7) 0.1489(13) 0.076(7) Uiso 0.3 1 d G . P B 2
H25D H -0.343352 0.681375 0.161760 0.114 Uiso 0.3 1 calc GR . P B 2
H25E H -0.355090 0.740362 0.092983 0.114 Uiso 0.3 1 calc GR . P B 2
H25F H -0.291384 0.751742 0.198558 0.114 Uiso 0.3 1 calc GR . P B 2

loop_
_atom_site_aniso_label
_atom_site_aniso_U_11
_atom_site_aniso_U_22
_atom_site_aniso_U_33
_atom_site_aniso_U_23
_atom_site_aniso_U_13
_atom_site_aniso_U_12
Ir1 0.04916(17) 0.04159(17) 0.03935(16) 0.00305(6) 0.00069(10) 0.00821(7)
I1 0.0672(3) 0.0809(3) 0.0792(3) -0.0035(2) 0.0255(2) 0.0207(2)
P10 0.0602(8) 0.0773(11) 0.0721(10) 0.0151(8) 0.0205(7) 0.0164(7)
F15C 0.078(3) 0.075(3) 0.119(4) 0.026(3) -0.005(3) -0.014(2)
F15B 0.173(6) 0.089(3) 0.092(3) 0.001(3) 0.081(4) -0.031(4)
N8 0.052(2) 0.049(2) 0.0381(19) 0.0007(17) 0.0069(16) 0.0072(18)
O12 0.071(3) 0.056(2) 0.081(3) 0.001(2) 0.018(2) -0.007(2)
N1 0.049(2) 0.045(2) 0.0355(17) 0.0001(15) 0.0066(15) 0.0068(16)
N7 0.055(2) 0.055(2) 0.0367(19) 0.0043(18) 0.0023(16) 0.0091(19)
F15A 0.101(3) 0.055(2) 0.125(4) -0.018(2) 0.036(3) 0.011(2)
C4 0.068(3) 0.054(3) 0.049(3) 0.019(2) 0.010(2) 0.012(2)
C5 0.059(3) 0.062(3) 0.048(3) 0.017(2) 0.003(2) 0.012(2)
C6 0.050(2) 0.049(3) 0.037(2) 0.0064(19) 0.0035(18) 0.008(2)
C3 0.057(3) 0.050(3) 0.043(2) 0.0067(19) 0.017(2) 0.009(2)
C9 0.051(2) 0.044(2) 0.038(2) -0.0019(18) 0.0039(18) 0.0043(19)
C2 0.049(2) 0.047(2) 0.043(2) 0.0028(19) 0.0079(18) 0.0059(19)
C15 0.074(4) 0.050(3) 0.057(3) 0.011(2) 0.025(3) 0.011(3)
C12 0.063(3) 0.050(3) 0.045(2) -0.003(2) 0.006(2) 0.001(2)
C13 0.063(3) 0.043(3) 0.063(3) -0.001(2) 0.012(2) 0.010(2)
F14 0.070(5) 0.196(14) 0.208(14) 0.046(11) 0.047(6) -0.012(6)
O26 0.061(3) 0.140(6) 0.113(5) 0.037(5) 0.010(3) -0.009(3)
C10 0.052(3) 0.053(3) 0.057(3) 0.002(2) 0.006(2) 0.010(2)
C11 0.050(3) 0.063(3) 0.060(3) -0.003(3) 0.007(2) 0.001(2)
C20 0.063(3) 0.047(3) 0.034(3) 0.011(3) 0.002(3) 0.000(3)
C16 0.054(3) 0.046(3) 0.020(2) 0.006(2) -0.004(2) 0.002(2)
C17 0.047(3) 0.072(4) 0.041(4) 0.007(3) -0.013(3) 0.002(3)
C18 0.061(4) 0.081(4) 0.060(5) 0.011(4) -0.005(4) 0.024(3)
C19 0.078(4) 0.055(3) 0.045(4) -0.001(3) -0.012(3) 0.013(3)
C25 0.074(4) 0.090(7) 0.045(4) 0.003(4) 0.011(4) -0.027(4)
C21 0.084(6) 0.045(4) 0.054(4) -0.001(4) 0.014(4) 0.002(3)
C22 0.089(8) 0.130(10) 0.102(12) -0.013(10) -0.001(8) -0.050(8)
C23 0.092(7) 0.177(15) 0.097(9) 0.044(10) 0.011(7) 0.086(10)
C24 0.209(16) 0.041(4) 0.068(7) 0.019(4) -0.003(9) 0.016(5)
C14 0.053(3) 0.053(3) 0.062(3) 0.003(2) 0.010(3) 0.012(2)
F13 0.075(5) 0.175(12) 0.140(8) -0.013(7) 0.035(5) -0.023(5)
F15 0.173(11) 0.240(18) 0.084(6) -0.042(8) 0.051(7) 0.034(11)
C27 0.086(6) 0.119(8) 0.087(6) 0.007(5) 0.004(4) -0.012(5)
F11 0.29(2) 0.088(7) 0.157(11) -0.019(6) -0.021(12) 0.073(10)
F16 0.098(6) 0.32(2) 0.073(5) 0.033(8) 0.005(4) 0.037(10)
F12 0.161(13) 0.109(9) 0.39(3) 0.106(13) 0.073(15) 0.032(8)

loop_
_atom_type_symbol
_atom_type_description
_atom_type_scat_dispersion_real
_atom_type_scat_dispersion_imag
_atom_type_scat_source
C C 0.0181 0.0091 'International Tables Vol C Tables 4.2.6.8 and 6.1.1.4'
H H 0.0000 0.0000 'International Tables Vol C Tables 4.2.6.8 and 6.1.1.4'
F F 0.0727 0.0534 'International Tables Vol C Tables 4.2.6.8 and 6.1.1.4'
I I -0.3257 6.8362 'International Tables Vol C Tables 4.2.6.8 and 6.1.1.4'
Ir Ir -4.7710 6.5667 'International Tables Vol C Tables 4.2.6.8 and 6.1.1.4'
N N 0.0311 0.0180 'International Tables Vol C Tables 4.2.6.8 and 6.1.1.4'
O O 0.0492 0.0322 'International Tables Vol C Tables 4.2.6.8 and 6.1.1.4'
P P 0.2955 0.4335 'International Tables Vol C Tables 4.2.6.8 and 6.1.1.4'

loop_
_geom_angle_atom_site_label_1
_geom_angle_atom_site_label_2
_geom_angle_atom_site_label_3
_geom_angle
_geom_angle_site_symmetry_1
_geom_angle_site_symmetry_3
_geom_angle_publ_flag
N8 Ir1 I1 89.26(12) . . ?
N8 Ir1 N1 74.68(18) . . ?
N8 Ir1 C20 98.28(16) . . ?
N8 Ir1 C16 119.18(17) . . ?
N8 Ir1 C17 156.91(18) . . ?
N8 Ir1 C18 145.8(2) . . ?
N8 Ir1 C19 110.59(19) . . ?
N8 Ir1 C16A 120.0(3) . . ?
N8 Ir1 C17A 104.5(3) . . ?
N8 Ir1 C18A 123.5(3) . . ?
N8 Ir1 C19A 159.5(3) . . ?
N8 Ir1 C20A 154.7(3) . . ?
N1 Ir1 I1 86.84(11) . . ?
N1 Ir1 C20 126.55(16) . . ?
N1 Ir1 C16 99.98(15) . . ?
N1 Ir1 C17 105.85(17) . . ?
N1 Ir1 C18 139.4(2) . . ?
N1 Ir1 C19 161.63(16) . . ?
N1 Ir1 C16A 164.8(3) . . ?
N1 Ir1 C18A 106.2(3) . . ?
N1 Ir1 C19A 104.3(3) . . ?
N1 Ir1 C20A 130.0(3) . . ?
C20 Ir1 I1 146.61(12) . . ?
C20 Ir1 C19 36.64(6) . . ?
C16 Ir1 I1 151.57(12) . . ?
C16 Ir1 C20 37.13(6) . . ?
C16 Ir1 C18 62.52(10) . . ?
C16 Ir1 C19 61.86(9) . . ?
C17 Ir1 I1 113.82(13) . . ?
C17 Ir1 C20 62.33(9) . . ?
C17 Ir1 C16 37.74(7) . . ?
C17 Ir1 C18 37.56(8) . . ?
C17 Ir1 C19 62.14(10) . . ?
C18 Ir1 I1 94.47(13) . . ?
C18 Ir1 C20 61.76(9) . . ?
C18 Ir1 C19 36.87(6) . . ?
C19 Ir1 I1 110.43(14) . . ?
C16A Ir1 I1 96.7(3) . . ?
C16A Ir1 C19A 60.7(2) . . ?
C16A Ir1 C20A 36.08(16) . . ?
C17A Ir1 I1 134.3(3) . . ?
C17A Ir1 N1 138.7(4) . . ?
C17A Ir1 C16A 38.62(18) . . ?
C17A Ir1 C18A 39.0(2) . . ?
C17A Ir1 C19A 62.3(3) . . ?
C17A Ir1 C20A 62.0(3) . . ?
C18A Ir1 I1 146.7(3) . . ?
C18A Ir1 C16A 63.4(3) . . ?
C18A Ir1 C19A 36.46(18) . . ?
C18A Ir1 C20A 60.8(3) . . ?
C19A Ir1 I1 111.2(2) . . ?
C19A Ir1 C20A 35.18(16) . . ?
C20A Ir1 I1 87.2(3) . . ?
F14 P10 F13 174.8(8) . . ?
F14 P10 F16 92.0(7) . . ?
F15 P10 F14 90.1(7) . . ?
F15 P10 F13 88.1(7) . . ?
F15 P10 F16 177.7(6) . . ?
F15 P10 F12 91.5(10) . . ?
F11 P10 F14 98.1(9) . . ?
F11 P10 F13 86.8(8) . . ?
F11 P10 F15 90.5(8) . . ?
F11 P10 F16 88.2(8) . . ?
F11 P10 F12 176.9(10) . . ?
F16 P10 F13 90.0(6) . . ?
F12 P10 F14 84.3(7) . . ?
F12 P10 F13 90.9(8) . . ?
F12 P10 F16 89.7(9) . . ?
F13A P10 F16A 91.9(13) . . ?
F13A P10 F12A 89.9(15) . . ?
F13A P10 F14A 175.5(14) . . ?
F13A P10 F0AA 89.0(11) . . ?
F13A P10 F11A 90.3(12) . . ?
F16A P10 F14A 92.5(14) . . ?
F16A P10 F0AA 177.3(14) . . ?
F16A P10 F11A 91.5(13) . . ?
F12A P10 F16A 90.7(15) . . ?
F12A P10 F14A 89.3(14) . . ?
F12A P10 F0AA 91.8(14) . . ?
F12A P10 F11A 177.8(16) . . ?
F0AA P10 F14A 86.7(11) . . ?
F11A P10 F14A 90.3(13) . . ?
F11A P10 F0AA 86.0(11) . . ?
N7 N8 Ir1 121.6(4) . . ?
N7 N8 C9 112.5(4) . . ?
C9 N8 Ir1 125.8(3) . . ?
C12 O12 H12 109.5 . . ?
C6 N1 Ir1 113.4(3) . . ?
C2 N1 Ir1 128.8(3) . . ?
C2 N1 C6 117.8(4) . . ?
N8 N7 C6 111.9(4) . . ?
C5 C4 H4 120.8 . . ?
C5 C4 C3 118.4(5) . . ?
C3 C4 H4 120.8 . . ?
C4 C5 H5 120.9 . . ?
C4 C5 C6 118.3(5) . . ?
C6 C5 H5 120.9 . . ?
N1 C6 N7 118.3(4) . . ?
N1 C6 C5 122.9(5) . . ?
N7 C6 C5 118.7(5) . . ?
C4 C3 C15 117.5(5) . . ?
C2 C3 C4 120.9(5) . . ?
C2 C3 C15 121.5(5) . . ?
C10 C9 N8 119.9(5) . . ?
C14 C9 N8 119.2(5) . . ?
C14 C9 C10 120.9(5) . . ?
N1 C2 C3 121.6(5) . . ?
N1 C2 H2 119.2 . . ?
C3 C2 H2 119.2 . . ?
F15C C15 F15A 106.0(6) . . ?
F15C C15 C3 113.2(5) . . ?
F15B C15 F15C 107.9(7) . . ?
F15B C15 F15A 106.4(6) . . ?
F15B C15 C3 111.6(6) . . ?
F15A C15 C3 111.3(6) . . ?
O12 C12 C13 117.9(6) . . ?
O12 C12 C11 121.9(6) . . ?
C13 C12 C11 120.2(6) . . ?
C12 C13 H13 119.9 . . ?
C14 C13 C12 120.2(5) . . ?
C14 C13 H13 119.9 . . ?
C27 O26 H26 109.5 . . ?
C9 C10 H10 120.5 . . ?
C11 C10 C9 119.0(5) . . ?
C11 C10 H10 120.5 . . ?
C12 C11 H11 119.9 . . ?
C10 C11 C12 120.2(6) . . ?
C10 C11 H11 119.9 . . ?
C16 C20 Ir1 69.56(15) . . ?
C16 C20 C19 108.0 . . ?
C16 C20 C25 126.0 . . ?
C19 C20 Ir1 72.13(13) . . ?
C19 C20 C25 126.0 . . ?
C25 C20 Ir1 123.92(15) . . ?
C20 C16 Ir1 73.31(15) . . ?
C20 C16 C17 108.0 . . ?
C20 C16 C21 126.0 . . ?
C17 C16 Ir1 70.41(16) . . ?
C17 C16 C21 126.0 . . ?
C21 C16 Ir1 121.97(13) . . ?
C16 C17 Ir1 71.84(14) . . ?
C16 C17 C22 126.0 . . ?
C18 C17 Ir1 72.67(14) . . ?
C18 C17 C16 108.0 . . ?
C18 C17 C22 126.0 . . ?
C22 C17 Ir1 121.23(14) . . ?
C17 C18 Ir1 69.77(14) . . ?
C17 C18 C23 126.0 . . ?
C19 C18 Ir1 73.15(16) . . ?
C19 C18 C17 108.0 . . ?
C19 C18 C23 126.0 . . ?
C23 C18 Ir1 122.74(12) . . ?
C20 C19 Ir1 71.24(13) . . ?
C20 C19 C24 126.0 . . ?
C18 C19 Ir1 69.98(16) . . ?
C18 C19 C20 108.0 . . ?
C18 C19 C24 126.0 . . ?
C24 C19 Ir1 124.39(14) . . ?
C20 C25 H25A 109.5 . . ?
C20 C25 H25B 109.5 . . ?
C20 C25 H25C 109.5 . . ?
H25A C25 H25B 109.5 . . ?
H25A C25 H25C 109.5 . . ?
H25B C25 H25C 109.5 . . ?
C16 C21 H21A 109.5 . . ?
C16 C21 H21B 109.5 . . ?
C16 C21 H21C 109.5 . . ?
H21A C21 H21B 109.5 . . ?
H21A C21 H21C 109.5 . . ?
H21B C21 H21C 109.5 . . ?
C17 C22 H22A 109.5 . . ?
C17 C22 H22B 109.5 . . ?
C17 C22 H22C 109.5 . . ?
H22A C22 H22B 109.5 . . ?
H22A C22 H22C 109.5 . . ?
H22B C22 H22C 109.5 . . ?
C18 C23 H23A 109.5 . . ?
C18 C23 H23B 109.5 . . ?
C18 C23 H23C 109.5 . . ?
H23A C23 H23B 109.5 . . ?
H23A C23 H23C 109.5 . . ?
H23B C23 H23C 109.5 . . ?
C19 C24 H24A 109.5 . . ?
C19 C24 H24B 109.5 . . ?
C19 C24 H24C 109.5 . . ?
H24A C24 H24B 109.5 . . ?
H24A C24 H24C 109.5 . . ?
H24B C24 H24C 109.5 . . ?
C9 C14 H14 120.3 . . ?
C13 C14 C9 119.5(6) . . ?
C13 C14 H14 120.3 . . ?
O26 C27 H27A 109.5 . . ?
O26 C27 H27B 109.5 . . ?
O26 C27 H27C 109.5 . . ?
H27A C27 H27B 109.5 . . ?
H27A C27 H27C 109.5 . . ?
H27B C27 H27C 109.5 . . ?
C17A C16A Ir1 66.0(4) . . ?
C17A C16A C20A 108.0 . . ?
C17A C16A C21A 126.0 . . ?
C20A C16A Ir1 78.0(4) . . ?
C20A C16A C21A 126.0 . . ?
C21A C16A Ir1 121.5(4) . . ?
C16A C17A Ir1 75.4(4) . . ?
C16A C17A C22A 126.0 . . ?
C18A C17A Ir1 74.0(4) . . ?
C18A C17A C16A 108.0 . . ?
C18A C17A C22A 126.0 . . ?
C22A C17A Ir1 116.7(4) . . ?
C17A C18A Ir1 67.0(4) . . ?
C17A C18A C19A 108.0 . . ?
C17A C18A C23A 126.0 . . ?
C19A C18A Ir1 78.3(4) . . ?
C19A C18A C23A 126.0 . . ?
C23A C18A Ir1 120.3(3) . . ?
C18A C19A Ir1 65.2(4) . . ?
C18A C19A C20A 108.0 . . ?
C18A C19A C24A 126.0 . . ?
C20A C19A Ir1 73.1(3) . . ?
C20A C19A C24A 126.0 . . ?
C24A C19A Ir1 127.1(3) . . ?
C16A C20A Ir1 65.9(4) . . ?
C16A C20A C25A 126.0 . . ?
C19A C20A Ir1 71.7(4) . . ?
C19A C20A C16A 108.0 . . ?
C19A C20A C25A 126.0 . . ?
C25A C20A Ir1 127.9(4) . . ?
C16A C21A H21D 109.5 . . ?
C16A C21A H21E 109.5 . . ?
C16A C21A H21F 109.5 . . ?
H21D C21A H21E 109.5 . . ?
H21D C21A H21F 109.5 . . ?
H21E C21A H21F 109.5 . . ?
C17A C22A H22D 109.5 . . ?
C17A C22A H22E 109.5 . . ?
C17A C22A H22F 109.5 . . ?
H22D C22A H22E 109.5 . . ?
H22D C22A H22F 109.5 . . ?
H22E C22A H22F 109.5 . . ?
C18A C23A H23D 109.5 . . ?
C18A C23A H23E 109.5 . . ?
C18A C23A H23F 109.5 . . ?
H23D C23A H23E 109.5 . . ?
H23D C23A H23F 109.5 . . ?
H23E C23A H23F 109.5 . . ?
C19A C24A H24D 109.5 . . ?
C19A C24A H24E 109.5 . . ?
C19A C24A H24F 109.5 . . ?
H24D C24A H24E 109.5 . . ?
H24D C24A H24F 109.5 . . ?
H24E C24A H24F 109.5 . . ?
C20A C25A H25D 109.5 . . ?
C20A C25A H25E 109.5 . . ?
C20A C25A H25F 109.5 . . ?
H25D C25A H25E 109.5 . . ?
H25D C25A H25F 109.5 . . ?
H25E C25A H25F 109.5 . . ?

loop_
_geom_bond_atom_site_label_1
_geom_bond_atom_site_label_2
_geom_bond_distance
_geom_bond_site_symmetry_2
_geom_bond_publ_flag
Ir1 I1 2.6799(5) . ?
Ir1 N8 2.032(4) . ?
Ir1 N1 2.082(4) . ?
Ir1 C20 2.253(4) . ?
Ir1 C16 2.204(4) . ?
Ir1 C17 2.185(5) . ?
Ir1 C18 2.223(4) . ?
Ir1 C19 2.265(4) . ?
Ir1 C16A 2.202(10) . ?
Ir1 C17A 2.078(12) . ?
Ir1 C18A 2.170(12) . ?
Ir1 C19A 2.340(11) . ?
Ir1 C20A 2.358(11) . ?
P10 F14 1.575(8) . ?
P10 F13 1.600(8) . ?
P10 F15 1.560(8) . ?
P10 F11 1.525(9) . ?
P10 F16 1.576(9) . ?
P10 F12 1.562(10) . ?
P10 F13A 1.569(15) . ?
P10 F16A 1.581(17) . ?
P10 F12A 1.579(17) . ?
P10 F14A 1.593(16) . ?
P10 F0AA 1.591(13) . ?
P10 F11A 1.583(16) . ?
F15C C15 1.318(9) . ?
F15B C15 1.308(7) . ?
N8 N7 1.282(6) . ?
N8 C9 1.432(7) . ?
O12 H12 0.8200 . ?
O12 C12 1.348(8) . ?
N1 C6 1.351(6) . ?
N1 C2 1.344(7) . ?
N7 C6 1.375(8) . ?
F15A C15 1.319(7) . ?
C4 H4 0.9300 . ?
C4 C5 1.367(9) . ?
C4 C3 1.388(8) . ?
C5 H5 0.9300 . ?
C5 C6 1.405(7) . ?
C3 C2 1.369(7) . ?
C3 C15 1.515(9) . ?
C9 C10 1.392(8) . ?
C9 C14 1.390(7) . ?
C2 H2 0.9300 . ?
C12 C13 1.388(9) . ?
C12 C11 1.388(9) . ?
C13 H13 0.9300 . ?
C13 C14 1.376(9) . ?
O26 H26 0.8200 . ?
O26 C27 1.406(11) . ?
C10 H10 0.9300 . ?
C10 C11 1.386(9) . ?
C11 H11 0.9300 . ?
C20 C16 1.4200 . ?
C20 C19 1.4200 . ?
C20 C25 1.5095 . ?
C16 C17 1.4200 . ?
C16 C21 1.5095 . ?
C17 C18 1.4200 . ?
C17 C22 1.5095 . ?
C18 C19 1.4200 . ?
C18 C23 1.5095 . ?
C19 C24 1.5095 . ?
C25 H25A 0.9600 . ?
C25 H25B 0.9600 . ?
C25 H25C 0.9600 . ?
C21 H21A 0.9600 . ?
C21 H21B 0.9600 . ?
C21 H21C 0.9600 . ?
C22 H22A 0.9600 . ?
C22 H22B 0.9600 . ?
C22 H22C 0.9600 . ?
C23 H23A 0.9600 . ?
C23 H23B 0.9600 . ?
C23 H23C 0.9600 . ?
C24 H24A 0.9600 . ?
C24 H24B 0.9600 . ?
C24 H24C 0.9600 . ?
C14 H14 0.9300 . ?
C27 H27A 0.9600 . ?
C27 H27B 0.9600 . ?
C27 H27C 0.9600 . ?
C16A C17A 1.4200 . ?
C16A C20A 1.4200 . ?
C16A C21A 1.5095 . ?
C17A C18A 1.4200 . ?
C17A C22A 1.5095 . ?
C18A C19A 1.4200 . ?
C18A C23A 1.5095 . ?
C19A C20A 1.4200 . ?
C19A C24A 1.5095 . ?
C20A C25A 1.5095 . ?
C21A H21D 0.9600 . ?
C21A H21E 0.9600 . ?
C21A H21F 0.9600 . ?
C22A H22D 0.9600 . ?
C22A H22E 0.9600 . ?
C22A H22F 0.9600 . ?
C23A H23D 0.9600 . ?
C23A H23E 0.9600 . ?
C23A H23F 0.9600 . ?
C24A H24D 0.9600 . ?
C24A H24E 0.9600 . ?
C24A H24F 0.9600 . ?
C25A H25D 0.9600 . ?
C25A H25E 0.9600 . ?
C25A H25F 0.9600 . ?

loop_
_geom_hbond_atom_site_label_D
_geom_hbond_atom_site_label_H
_geom_hbond_atom_site_label_A
_geom_hbond_distance_DH
_geom_hbond_distance_HA
_geom_hbond_distance_DA
_geom_hbond_angle_DHA
_geom_hbond_site_symmetry_A
_geom_hbond_publ_flag
O12 H12 O26 0.82 1.85 2.659(9) 168.8 . yes
O26 H26 F12 0.82 2.48 3.29(2) 171.0 2_655 yes
O26 H26 F12A 0.82 2.39 3.10(4) 145.1 2_655 yes
